data_7013255
loop_
_publ_author_name
'Wei, Pingrong'
'Chan, Katie T. K.'
'Stephan, Douglas W.'

_publ_section_title
;
 Metallated triphenylphosphinimine complexes
;
_journal_issue 19
_journal_name_full 'Dalton Transactions'
_journal_page_first 3804
_journal_paper_doi 10.1039/b305877h
_journal_year 2003
_chemical_formula_sum 'C45 H54 Al2 Cl N2 P2 Si2'
_chemical_formula_weight 831.44
_space_group_IT_number 33
_symmetry_cell_setting orthorhombic
_symmetry_space_group_name_Hall 'P 2c -2n'
_symmetry_space_group_name_H-M 'P n a 21'
_atom_sites_solution_hydrogens geom
_atom_sites_solution_primary direct
_atom_sites_solution_secondary difmap
_audit_creation_method SHELXL-97
_cell_angle_alpha 90.00
_cell_angle_beta 90.00
_cell_angle_gamma 90.00
_cell_formula_units_Z 4
_cell_length_a 20.492(12)
_cell_length_b 9.113(5)
_cell_length_c 26.214(16)
_cell_measurement_temperature 293(2)
_cell_measurement_theta_max 25.0
_cell_measurement_theta_min 2.0
_cell_volume 4895(5)
_computing_structure_refinement 'SHELXL-97 (Sheldrick, 1997)'
_computing_structure_solution 'SHELXS-97 (Sheldrick, 1990)'
_diffrn_ambient_temperature 293(2)
_diffrn_measured_fraction_theta_full 0.994
_diffrn_measured_fraction_theta_max 0.994
_diffrn_radiation_monochromator graphite
_diffrn_radiation_source 'fine-focus sealed tube'
_diffrn_radiation_type MoK\a
_diffrn_radiation_wavelength 0.71073
_diffrn_reflns_av_R_equivalents 0.0783
_diffrn_reflns_av_sigmaI/netI 0.0950
_diffrn_reflns_limit_h_max 22
_diffrn_reflns_limit_h_min -22
_diffrn_reflns_limit_k_max 10
_diffrn_reflns_limit_k_min -10
_diffrn_reflns_limit_l_max 20
_diffrn_reflns_limit_l_min -28
_diffrn_reflns_number 19914
_diffrn_reflns_theta_full 23.18
_diffrn_reflns_theta_max 23.18
_diffrn_reflns_theta_min 2.37
_exptl_absorpt_coefficient_mu 0.259
_exptl_absorpt_correction_T_max 0.256552
_exptl_absorpt_correction_T_min 0.143729
_exptl_absorpt_correction_type sadabs
_exptl_crystal_density_diffrn 1.128
_exptl_crystal_density_method 'not measured'
_exptl_crystal_F_000 1760
_exptl_crystal_size_max 0.26
_exptl_crystal_size_mid 0.23
_exptl_crystal_size_min 0.19
_refine_diff_density_max 0.609
_refine_diff_density_min -0.413
_refine_diff_density_rms 0.054
_refine_ls_abs_structure_details 'Flack H D (1983), Acta Cryst. A39, 876-881'
_refine_ls_abs_structure_Flack 0.23(16)
_refine_ls_extinction_method none
_refine_ls_goodness_of_fit_ref 0.818
_refine_ls_hydrogen_treatment mixed
_refine_ls_matrix_type full
_refine_ls_number_parameters 487
_refine_ls_number_reflns 5764
_refine_ls_number_restraints 1
_refine_ls_restrained_S_all 0.818
_refine_ls_R_factor_all 0.1045
_refine_ls_R_factor_gt 0.0562
_refine_ls_shift/su_max 0.010
_refine_ls_shift/su_mean 0.002
_refine_ls_structure_factor_coef Fsqd
_refine_ls_weighting_details 'calc w=1/[\s^2^(Fo^2^)+(0.1134P)^2^+0.0000P] where P=(Fo^2^+2Fc^2^)/3'
_refine_ls_weighting_scheme calc
_refine_ls_wR_factor_gt 0.1370
_refine_ls_wR_factor_ref 0.1590
_reflns_number_gt 3468
_reflns_number_total 5764
_reflns_threshold_expression >2sigma(I)
_cod_data_source_file b305877h.txt
_cod_data_source_block (o-C6H4PPh2NSiMe3)AlMe2//(o-C6H4PPh2NSiMe3)Al(Me)Cl
_cod_original_sg_symbol_H-M Pna2(1)
_cod_original_formula_sum 'C45 H54 Al2 C21 N2 P2 Si2'
_cod_database_code 7013255

loop_
_symmetry_equiv_pos_as_xyz
'x, y, z'
'-x, -y, z+1/2'
'x+1/2, -y+1/2, z'
'-x+1/2, y+1/2, z+1/2'

loop_
_atom_site_label
_atom_site_type_symbol
_atom_site_fract_x
_atom_site_fract_y
_atom_site_fract_z
_atom_site_U_iso_or_equiv
_atom_site_adp_type
_atom_site_occupancy
_atom_site_symmetry_multiplicity
_atom_site_calc_flag
_atom_site_refinement_flags
_atom_site_disorder_assembly
_atom_site_disorder_group
Al1 Al 0.34857(13) 0.1452(3) 0.43732(12) 0.0773(8) Uani 1 1 d . . .
Al2 Al -0.01945(11) 0.6177(2) 0.13952(10) 0.0586(6) Uani 1 1 d . . .
N1 N 0.2776(3) 0.2577(5) 0.4082(2) 0.0494(14) Uani 1 1 d . . .
N2 N 0.0543(2) 0.7018(5) 0.1764(2) 0.0477(15) Uani 1 1 d . . .
P1 P 0.29141(8) 0.43078(18) 0.40825(7) 0.0415(4) Uani 1 1 d . . .
P2 P 0.04643(8) 0.87446(17) 0.18603(7) 0.0414(4) Uani 1 1 d . . .
Si1 Si 0.20157(12) 0.1776(3) 0.38859(10) 0.0733(7) Uani 1 1 d . . .
Si2 Si 0.12392(10) 0.5950(2) 0.19197(10) 0.0643(6) Uani 1 1 d . . .
Cl1 Cl -0.0809(2) 0.4985(4) 0.1886(2) 0.1683(15) Uani 1 1 d . . .
C1 C 0.3991(3) 0.0409(7) 0.3793(3) 0.055(2) Uani 1 1 d . . .
H1A H 0.4151 0.1127 0.3556 0.082 Uiso 1 1 calc R . .
H1B H 0.3704 -0.0256 0.3618 0.082 Uiso 1 1 calc R . .
H1C H 0.4351 -0.0127 0.3934 0.082 Uiso 1 1 calc R . .
C2 C 0.3134(4) 0.0058(8) 0.4896(4) 0.081(3) Uani 1 1 d . . .
H2A H 0.2906 0.0598 0.5155 0.121 Uiso 1 1 calc R . .
H2B H 0.3489 -0.0474 0.5049 0.121 Uiso 1 1 calc R . .
H2C H 0.2840 -0.0619 0.4736 0.121 Uiso 1 1 calc R . .
C3 C 0.3943(4) 0.3295(8) 0.4618(3) 0.061(2) Uani 1 1 d . . .
C4 C 0.4541(4) 0.3522(11) 0.4900(3) 0.075(2) Uani 1 1 d . . .
H4A H 0.4786 0.2711 0.4997 0.090 Uiso 1 1 calc R . .
C5 C 0.4753(4) 0.4871(12) 0.5025(3) 0.074(3) Uani 1 1 d . . .
H5A H 0.5143 0.4964 0.5203 0.089 Uiso 1 1 calc R . .
C6 C 0.4411(4) 0.6124(11) 0.4898(3) 0.075(2) Uani 1 1 d . . .
H6A H 0.4563 0.7038 0.5001 0.090 Uiso 1 1 calc R . .
C7 C 0.3832(4) 0.6020(9) 0.4612(3) 0.063(2) Uani 1 1 d . . .
H7A H 0.3599 0.6850 0.4516 0.075 Uiso 1 1 calc R . .
C8 C 0.3621(3) 0.4597(8) 0.4478(3) 0.0449(18) Uani 1 1 d . . .
C9 C 0.3096(3) 0.4987(8) 0.3441(3) 0.0466(18) Uani 1 1 d . . .
C10 C 0.3158(4) 0.6461(9) 0.3343(3) 0.065(2) Uani 1 1 d . . .
H10A H 0.3079 0.7151 0.3597 0.078 Uiso 1 1 calc R . .
C11 C 0.3348(4) 0.6909(12) 0.2843(5) 0.089(3) Uani 1 1 d . . .
H11A H 0.3400 0.7903 0.2775 0.107 Uiso 1 1 calc R . .
C12 C 0.3449(5) 0.5965(17) 0.2481(4) 0.092(4) Uani 1 1 d . . .
H12A H 0.3562 0.6296 0.2157 0.110 Uiso 1 1 calc R . .
C13 C 0.3391(4) 0.4481(15) 0.2569(4) 0.096(3) Uani 1 1 d . . .
H13A H 0.3465 0.3813 0.2307 0.116 Uiso 1 1 calc R . .
C14 C 0.3219(4) 0.3986(10) 0.3060(3) 0.071(2) Uani 1 1 d . . .
H14A H 0.3189 0.2986 0.3127 0.085 Uiso 1 1 calc R . .
C15 C 0.2243(3) 0.5362(7) 0.4352(3) 0.0475(18) Uani 1 1 d . . .
C16 C 0.2135(5) 0.5178(10) 0.4874(4) 0.086(3) Uani 1 1 d . . .
H16A H 0.2406 0.4555 0.5059 0.104 Uiso 1 1 calc R . .
C17 C 0.1630(5) 0.5912(14) 0.5123(4) 0.108(4) Uani 1 1 d . . .
H17A H 0.1571 0.5813 0.5474 0.129 Uiso 1 1 calc R . .
C18 C 0.1234(5) 0.6754(12) 0.4849(5) 0.101(3) Uani 1 1 d . . .
H18A H 0.0889 0.7218 0.5014 0.121 Uiso 1 1 calc R . .
C19 C 0.1310(5) 0.6974(11) 0.4334(5) 0.100(3) Uani 1 1 d . . .
H19A H 0.1024 0.7583 0.4157 0.119 Uiso 1 1 calc R . .
C20 C 0.1830(4) 0.6259(9) 0.4073(4) 0.079(3) Uani 1 1 d . . .
H20A H 0.1892 0.6392 0.3725 0.095 Uiso 1 1 calc R . .
C21 C 0.1473(4) 0.1529(12) 0.4464(5) 0.109(4) Uani 1 1 d . . .
H21A H 0.1373 0.2472 0.4608 0.164 Uiso 1 1 calc R . .
H21B H 0.1694 0.0940 0.4713 0.164 Uiso 1 1 calc R . .
H21C H 0.1075 0.1052 0.4364 0.164 Uiso 1 1 calc R . .
C22 C 0.2234(5) 0.0001(9) 0.3565(5) 0.111(4) Uani 1 1 d . . .
H22A H 0.2509 0.0197 0.3276 0.167 Uiso 1 1 calc R . .
H22B H 0.1843 -0.0483 0.3453 0.167 Uiso 1 1 calc R . .
H22C H 0.2462 -0.0618 0.3802 0.167 Uiso 1 1 calc R . .
C23 C 0.1586(5) 0.2923(11) 0.3400(5) 0.118(4) Uani 1 1 d . . .
H23A H 0.1461 0.3841 0.3550 0.177 Uiso 1 1 calc R . .
H23B H 0.1204 0.2416 0.3282 0.177 Uiso 1 1 calc R . .
H23C H 0.1873 0.3102 0.3117 0.177 Uiso 1 1 calc R . .
C24 C 0.0056(4) 0.5014(8) 0.0784(3) 0.061(2) Uani 1 1 d . . .
H24A H 0.0338 0.5590 0.0570 0.092 Uiso 1 1 calc R . .
H24B H -0.0329 0.4749 0.0597 0.092 Uiso 1 1 calc R . .
H24C H 0.0281 0.4141 0.0889 0.092 Uiso 1 1 calc R . .
C26 C -0.0575(3) 0.8180(7) 0.1257(3) 0.0480(18) Uani 1 1 d . . .
C27 C -0.1136(4) 0.8633(10) 0.0979(3) 0.062(2) Uani 1 1 d . . .
H27A H -0.1387 0.7915 0.0821 0.074 Uiso 1 1 calc R . .
C28 C -0.1327(4) 1.0050(10) 0.0932(3) 0.065(2) Uani 1 1 d . . .
H28A H -0.1705 1.0279 0.0752 0.078 Uiso 1 1 calc R . .
C29 C -0.0964(4) 1.1136(9) 0.1147(3) 0.063(2) Uani 1 1 d . . .
H29A H -0.1094 1.2108 0.1110 0.075 Uiso 1 1 calc R . .
C30 C -0.0393(4) 1.0805(7) 0.1426(3) 0.057(2) Uani 1 1 d . . .
H30A H -0.0145 1.1548 0.1573 0.069 Uiso 1 1 calc R . .
C31 C -0.0207(3) 0.9326(7) 0.1476(3) 0.0393(15) Uani 1 1 d . . .
C32 C 0.0276(3) 0.9145(7) 0.2521(3) 0.0454(18) Uani 1 1 d . . .
C33 C 0.0260(4) 1.0626(10) 0.2689(3) 0.072(2) Uani 1 1 d . . .
H33A H 0.0378 1.1391 0.2473 0.086 Uiso 1 1 calc R . .
C34 C 0.0061(4) 1.0892(12) 0.3194(4) 0.087(3) Uani 1 1 d . . .
H34A H 0.0025 1.1859 0.3304 0.104 Uiso 1 1 calc R . .
C35 C -0.0084(5) 0.9785(14) 0.3534(4) 0.088(3) Uani 1 1 d . . .
H35A H -0.0185 0.9986 0.3873 0.106 Uiso 1 1 calc R . .
C36 C -0.0073(4) 0.8364(13) 0.3351(4) 0.081(3) Uani 1 1 d . . .
H36A H -0.0181 0.7599 0.3570 0.097 Uiso 1 1 calc R . .
C37 C 0.0091(4) 0.8045(8) 0.2852(3) 0.062(2) Uani 1 1 d . . .
H37A H 0.0078 0.7079 0.2738 0.075 Uiso 1 1 calc R . .
C38 C 0.1174(3) 0.9830(7) 0.1701(3) 0.0432(17) Uani 1 1 d . . .
C39 C 0.1649(3) 1.0153(7) 0.2056(3) 0.0533(19) Uani 1 1 d . . .
H39A H 0.1585 0.9888 0.2395 0.064 Uiso 1 1 calc R . .
C40 C 0.2239(4) 1.0885(9) 0.1915(5) 0.090(3) Uani 1 1 d . . .
H40A H 0.2564 1.1067 0.2154 0.108 Uiso 1 1 calc R . .
C41 C 0.2311(4) 1.1317(10) 0.1410(4) 0.086(3) Uani 1 1 d . . .
H41A H 0.2684 1.1822 0.1310 0.103 Uiso 1 1 calc R . .
C42 C 0.1847(5) 1.1012(11) 0.1064(4) 0.093(3) Uani 1 1 d . . .
H42A H 0.1912 1.1301 0.0728 0.112 Uiso 1 1 calc R . .
C43 C 0.1264(4) 1.0267(9) 0.1192(3) 0.068(2) Uani 1 1 d . . .
H43A H 0.0949 1.0071 0.0946 0.082 Uiso 1 1 calc R . .
C44 C 0.0960(5) 0.4015(8) 0.1955(6) 0.118(4) Uani 1 1 d . . .
H44A H 0.0624 0.3929 0.2209 0.176 Uiso 1 1 calc R . .
H44B H 0.1321 0.3396 0.2045 0.176 Uiso 1 1 calc R . .
H44C H 0.0789 0.3721 0.1630 0.176 Uiso 1 1 calc R . .
C45 C 0.1892(5) 0.6194(13) 0.1424(5) 0.124(4) Uani 1 1 d . . .
H45A H 0.1718 0.5961 0.1093 0.186 Uiso 1 1 calc R . .
H45B H 0.2251 0.5552 0.1498 0.186 Uiso 1 1 calc R . .
H45C H 0.2040 0.7193 0.1426 0.186 Uiso 1 1 calc R . .
C46 C 0.1589(4) 0.6405(10) 0.2552(4) 0.090(3) Uani 1 1 d . . .
H46A H 0.1261 0.6283 0.2810 0.136 Uiso 1 1 calc R . .
H46B H 0.1738 0.7404 0.2551 0.136 Uiso 1 1 calc R . .
H46C H 0.1949 0.5764 0.2622 0.136 Uiso 1 1 calc R . .

loop_
_atom_site_aniso_label
_atom_site_aniso_U_11
_atom_site_aniso_U_22
_atom_site_aniso_U_33
_atom_site_aniso_U_23
_atom_site_aniso_U_13
_atom_site_aniso_U_12
Al1 0.0845(18) 0.0636(15) 0.084(2) 0.0007(15) -0.0077(16) 0.0108(14)
Al2 0.0525(13) 0.0546(13) 0.0686(16) -0.0126(12) -0.0107(13) -0.0086(11)
N1 0.055(3) 0.048(3) 0.045(4) -0.005(3) -0.005(3) -0.008(3)
N2 0.042(3) 0.049(3) 0.053(4) -0.001(3) -0.009(3) -0.014(3)
P1 0.0402(10) 0.0460(10) 0.0383(10) -0.0023(9) -0.0019(9) 0.0005(8)
P2 0.0381(9) 0.0456(9) 0.0406(11) -0.0018(9) -0.0043(9) -0.0023(8)
Si1 0.0755(16) 0.0707(14) 0.0736(17) 0.0006(12) -0.0097(14) -0.0153(13)
Si2 0.0581(13) 0.0575(12) 0.0771(17) -0.0048(12) -0.0104(13) 0.0129(10)
Cl1 0.163(3) 0.149(3) 0.192(4) 0.001(3) 0.030(3) -0.037(2)
C1 0.042(4) 0.031(3) 0.091(6) -0.023(4) 0.013(4) 0.023(3)
C2 0.095(7) 0.065(5) 0.082(7) 0.031(5) -0.019(6) 0.000(5)
C3 0.060(5) 0.074(5) 0.047(5) 0.004(4) 0.004(4) 0.016(4)
C4 0.060(6) 0.109(8) 0.056(6) 0.014(5) -0.001(5) 0.016(5)
C5 0.051(6) 0.127(8) 0.044(5) 0.004(5) -0.013(4) -0.003(6)
C6 0.061(6) 0.106(7) 0.058(6) -0.016(5) -0.008(5) -0.030(5)
C7 0.055(5) 0.072(5) 0.061(5) -0.012(4) 0.011(4) -0.002(4)
C8 0.039(4) 0.062(5) 0.034(4) -0.005(3) 0.004(3) 0.001(3)
C9 0.034(4) 0.059(5) 0.047(5) -0.003(4) -0.004(4) 0.004(3)
C10 0.057(5) 0.074(6) 0.063(6) 0.015(4) -0.002(4) -0.002(4)
C11 0.055(6) 0.118(8) 0.095(9) 0.064(7) -0.011(6) -0.020(5)
C12 0.070(7) 0.173(12) 0.033(6) 0.018(7) 0.012(5) -0.017(7)
C13 0.064(6) 0.169(11) 0.057(7) -0.024(7) 0.018(5) -0.006(7)
C14 0.056(5) 0.103(6) 0.054(6) -0.008(5) 0.005(4) -0.003(5)
C15 0.038(4) 0.055(4) 0.049(5) 0.003(4) -0.007(4) 0.001(3)
C16 0.080(7) 0.107(7) 0.072(7) -0.015(5) -0.004(6) 0.015(5)
C17 0.093(8) 0.153(10) 0.077(8) -0.012(7) 0.025(7) 0.040(7)
C18 0.084(7) 0.122(8) 0.096(9) -0.010(7) 0.034(7) 0.030(7)
C19 0.065(6) 0.111(8) 0.123(10) 0.016(7) 0.014(7) 0.029(5)
C20 0.054(5) 0.109(7) 0.074(6) 0.021(6) 0.010(5) 0.012(5)
C21 0.072(6) 0.140(9) 0.116(9) -0.013(7) 0.016(7) -0.038(6)
C22 0.114(8) 0.064(6) 0.155(11) -0.018(6) -0.053(8) -0.025(5)
C23 0.100(8) 0.104(8) 0.150(11) 0.010(7) -0.050(8) -0.033(6)
C24 0.066(5) 0.056(4) 0.061(6) -0.021(4) 0.005(4) -0.012(4)
C26 0.047(4) 0.063(4) 0.034(4) -0.001(3) 0.004(4) -0.002(4)
C27 0.048(5) 0.086(6) 0.051(5) -0.003(4) -0.013(4) -0.009(4)
C28 0.046(5) 0.090(6) 0.058(6) 0.008(5) -0.012(4) 0.012(5)
C29 0.057(5) 0.075(5) 0.056(5) 0.003(4) -0.006(4) 0.023(4)
C30 0.055(5) 0.064(5) 0.052(5) -0.004(4) -0.003(4) -0.003(4)
C31 0.036(4) 0.046(4) 0.036(4) -0.001(3) 0.009(3) 0.004(3)
C32 0.037(4) 0.048(4) 0.051(5) -0.008(4) -0.004(4) 0.004(3)
C33 0.053(5) 0.104(7) 0.059(6) -0.011(5) 0.003(4) -0.014(5)
C34 0.062(6) 0.122(8) 0.077(8) -0.060(6) 0.007(5) 0.004(5)
C35 0.066(6) 0.158(11) 0.040(6) -0.003(7) 0.000(5) -0.016(7)
C36 0.057(6) 0.136(9) 0.050(6) 0.017(6) 0.007(5) -0.021(6)
C37 0.058(5) 0.068(5) 0.062(6) 0.007(4) 0.006(4) -0.007(4)
C38 0.039(4) 0.047(4) 0.044(5) -0.006(3) -0.002(4) -0.006(3)
C39 0.052(5) 0.064(5) 0.044(5) 0.001(3) 0.001(4) 0.000(4)
C40 0.043(5) 0.113(7) 0.113(9) -0.008(7) 0.006(6) -0.032(5)
C41 0.056(5) 0.119(7) 0.083(7) 0.004(6) 0.009(6) -0.035(5)
C42 0.087(7) 0.131(8) 0.061(7) 0.005(6) 0.037(6) -0.034(6)
C43 0.059(5) 0.095(6) 0.051(6) 0.000(4) 0.000(4) -0.017(5)
C44 0.109(8) 0.068(5) 0.176(12) 0.005(7) -0.029(9) 0.020(5)
C45 0.091(7) 0.174(10) 0.106(9) -0.010(8) 0.014(7) 0.054(7)
C46 0.082(6) 0.104(7) 0.085(7) 0.012(6) -0.040(6) 0.014(5)

loop_
_atom_type_symbol
_atom_type_description
_atom_type_scat_dispersion_real
_atom_type_scat_dispersion_imag
_atom_type_scat_source
C C 0.0033 0.0016 'International Tables Vol C Tables 4.2.6.8 and 6.1.1.4'
H H 0.0000 0.0000 'International Tables Vol C Tables 4.2.6.8 and 6.1.1.4'
N N 0.0061 0.0033 'International Tables Vol C Tables 4.2.6.8 and 6.1.1.4'
O O 0.0106 0.0060 'International Tables Vol C Tables 4.2.6.8 and 6.1.1.4'
Al Al 0.0645 0.0514 'International Tables Vol C Tables 4.2.6.8 and 6.1.1.4'
P P 0.1023 0.0942 'International Tables Vol C Tables 4.2.6.8 and 6.1.1.4'
Cl Cl 0.1484 0.1585 'International Tables Vol C Tables 4.2.6.8 and 6.1.1.4'
Si Si 0.0817 0.0704 'International Tables Vol C Tables 4.2.6.8 and 6.1.1.4'

loop_
_geom_angle_atom_site_label_1
_geom_angle_atom_site_label_2
_geom_angle_atom_site_label_3
_geom_angle
_geom_angle_site_symmetry_1
_geom_angle_site_symmetry_3
_geom_angle_publ_flag
N1 Al1 C2 109.7(3) . . ?
N1 Al1 C3 91.9(3) . . ?
C2 Al1 C3 118.4(4) . . ?
N1 Al1 C1 109.1(3) . . ?
C2 Al1 C1 113.0(4) . . ?
C3 Al1 C1 112.4(3) . . ?
N2 Al2 C24 114.1(3) . . ?
N2 Al2 C26 91.9(3) . . ?
C24 Al2 C26 115.9(3) . . ?
N2 Al2 Cl1 111.4(2) . . ?
C24 Al2 Cl1 111.9(3) . . ?
C26 Al2 Cl1 110.2(2) . . ?
P1 N1 Si1 123.6(3) . . ?
P1 N1 Al1 112.8(3) . . ?
Si1 N1 Al1 123.3(3) . . ?
P2 N2 Si2 125.7(3) . . ?
P2 N2 Al2 112.7(3) . . ?
Si2 N2 Al2 121.4(3) . . ?
N1 P1 C8 106.7(3) . . ?
N1 P1 C15 112.8(3) . . ?
C8 P1 C15 107.9(3) . . ?
N1 P1 C9 111.5(3) . . ?
C8 P1 C9 108.4(3) . . ?
C15 P1 C9 109.3(3) . . ?
N2 P2 C31 106.3(3) . . ?
N2 P2 C38 114.8(3) . . ?
C31 P2 C38 109.1(3) . . ?
N2 P2 C32 111.7(3) . . ?
C31 P2 C32 108.4(3) . . ?
C38 P2 C32 106.3(3) . . ?
N1 Si1 C23 112.1(4) . . ?
N1 Si1 C22 105.8(4) . . ?
C23 Si1 C22 106.8(5) . . ?
N1 Si1 C21 109.2(4) . . ?
C23 Si1 C21 109.6(5) . . ?
C22 Si1 C21 113.4(5) . . ?
N2 Si2 C46 113.2(4) . . ?
N2 Si2 C44 106.5(3) . . ?
C46 Si2 C44 106.7(5) . . ?
N2 Si2 C45 110.4(4) . . ?
C46 Si2 C45 108.5(5) . . ?
C44 Si2 C45 111.5(6) . . ?
C8 C3 C4 114.2(7) . . ?
C8 C3 Al1 113.6(5) . . ?
C4 C3 Al1 132.3(6) . . ?
C5 C4 C3 122.0(8) . . ?
C4 C5 C6 122.3(8) . . ?
C5 C6 C7 120.0(8) . . ?
C6 C7 C8 117.0(8) . . ?
C3 C8 C7 124.5(7) . . ?
C3 C8 P1 113.8(5) . . ?
C7 C8 P1 121.6(6) . . ?
C10 C9 C14 119.7(8) . . ?
C10 C9 P1 121.4(6) . . ?
C14 C9 P1 118.7(6) . . ?
C9 C10 C11 118.5(9) . . ?
C12 C11 C10 121.7(10) . . ?
C11 C12 C13 120.9(10) . . ?
C12 C13 C14 119.3(10) . . ?
C9 C14 C13 119.8(9) . . ?
C20 C15 C16 119.4(8) . . ?
C20 C15 P1 124.7(7) . . ?
C16 C15 P1 115.8(6) . . ?
C15 C16 C17 121.3(9) . . ?
C18 C17 C16 118.5(10) . . ?
C17 C18 C19 123.2(9) . . ?
C18 C19 C20 119.3(10) . . ?
C15 C20 C19 118.4(9) . . ?
C31 C26 C27 115.1(6) . . ?
C31 C26 Al2 113.0(5) . . ?
C27 C26 Al2 131.8(6) . . ?
C28 C27 C26 123.9(7) . . ?
C27 C28 C29 119.9(7) . . ?
C28 C29 C30 120.8(7) . . ?
C31 C30 C29 118.5(7) . . ?
C30 C31 C26 121.8(6) . . ?
C30 C31 P2 123.0(5) . . ?
C26 C31 P2 114.9(5) . . ?
C37 C32 C33 119.3(7) . . ?
C37 C32 P2 120.9(6) . . ?
C33 C32 P2 119.5(6) . . ?
C34 C33 C32 117.6(9) . . ?
C35 C34 C33 123.0(9) . . ?
C34 C35 C36 117.2(9) . . ?
C37 C36 C35 122.0(9) . . ?
C32 C37 C36 120.6(8) . . ?
C39 C38 C43 119.2(7) . . ?
C39 C38 P2 122.0(6) . . ?
C43 C38 P2 118.6(6) . . ?
C38 C39 C40 121.5(8) . . ?
C41 C40 C39 118.0(9) . . ?
C42 C41 C40 120.6(8) . . ?
C41 C42 C43 122.5(9) . . ?
C38 C43 C42 118.1(8) . . ?

loop_
_geom_bond_atom_site_label_1
_geom_bond_atom_site_label_2
_geom_bond_distance
_geom_bond_site_symmetry_2
_geom_bond_publ_flag
Al1 N1 1.936(6) . ?
Al1 C2 2.004(9) . ?
Al1 C3 2.027(9) . ?
Al1 C1 2.072(7) . ?
Al2 N2 1.951(5) . ?
Al2 C24 1.989(7) . ?
Al2 C26 2.017(7) . ?
Al2 Cl1 2.103(5) . ?
N1 P1 1.602(5) . ?
N1 Si1 1.796(6) . ?
N2 P2 1.602(5) . ?
N2 Si2 1.774(6) . ?
P1 C8 1.802(7) . ?
P1 C15 1.820(7) . ?
P1 C9 1.831(8) . ?
P2 C31 1.786(7) . ?
P2 C38 1.808(7) . ?
P2 C32 1.812(7) . ?
Si1 C23 1.869(10) . ?
Si1 C22 1.877(9) . ?
Si1 C21 1.893(10) . ?
Si2 C46 1.852(9) . ?
Si2 C44 1.856(8) . ?
Si2 C45 1.878(11) . ?
C3 C8 1.406(10) . ?
C3 C4 1.445(11) . ?
C4 C5 1.345(11) . ?
C5 C6 1.381(12) . ?
C6 C7 1.405(11) . ?
C7 C8 1.411(10) . ?
C9 C10 1.373(10) . ?
C9 C14 1.375(10) . ?
C10 C11 1.425(13) . ?
C11 C12 1.298(14) . ?
C12 C13 1.377(15) . ?
C13 C14 1.409(13) . ?
C15 C20 1.383(10) . ?
C15 C16 1.397(12) . ?
C16 C17 1.396(12) . ?
C17 C18 1.327(14) . ?
C18 C19 1.375(15) . ?
C19 C20 1.424(12) . ?
C26 C31 1.410(9) . ?
C26 C27 1.422(10) . ?
C27 C28 1.355(10) . ?
C28 C29 1.361(10) . ?
C29 C30 1.413(10) . ?
C30 C31 1.406(9) . ?
C32 C37 1.378(10) . ?
C32 C33 1.420(10) . ?
C33 C34 1.407(12) . ?
C34 C35 1.379(13) . ?
C35 C36 1.381(13) . ?
C36 C37 1.382(12) . ?
C38 C39 1.379(9) . ?
C38 C43 1.405(10) . ?
C39 C40 1.428(10) . ?
C40 C41 1.390(14) . ?
C41 C42 1.342(13) . ?
C42 C43 1.415(11) . ?
